data_4034724
loop_
_publ_author_name
'Rajesh, Manda'
'Singam, Maneesh Kumar Reddy'
'Puri, Surendra'
'Balasubramanian, Sridhar'
'Sridhar Reddy, Maddi'

_publ_section_title
;
 Nickel Catalyzed syn-Selective Aryl Nickelation and Cyclization of
 Aldehyde/Enone-Tethered Terminal Alkynes with Arylboronic Acids.
;
_journal_issue 24
_journal_name_full 'The Journal of organic chemistry'
_journal_page_first 15361
_journal_page_last 15371
_journal_paper_doi 10.1021/acs.joc.8b02618
_journal_volume 83
_journal_year 2018
_chemical_absolute_configuration unk
_chemical_formula_moiety 'C18 H18 O3'
_chemical_formula_sum 'C18 H18 O3'
_chemical_formula_weight 282.32
_space_group_crystal_system orthorhombic
_space_group_IT_number 19
_space_group_name_Hall 'P 2ac 2ab'
_space_group_name_H-M_alt 'P 21 21 21'
_atom_sites_solution_hydrogens mixed
_audit_creation_method SHELXL-2018/3
_cell_angle_alpha 90
_cell_angle_beta 90
_cell_angle_gamma 90
_cell_formula_units_Z 4
_cell_length_a 6.4112(12)
_cell_length_b 8.4234(15)
_cell_length_c 27.491(5)
_cell_measurement_reflns_used 7644
_cell_measurement_temperature 294(2)
_cell_measurement_theta_max 26.43
_cell_measurement_theta_min 2.22
_cell_volume 1484.6(5)
_computing_cell_refinement 'SAINT (Bruker, 2001)'
_computing_data_collection 'SMART (Bruker, 2001)'
_computing_data_reduction 'SAINT (Bruker, 2001)'
_computing_molecular_graphics 'SHELXL2014 (Sheldrick, 2015)'
_computing_publication_material 'SHELXL2014 (Sheldrick, 2015)'
_computing_structure_refinement 'SHELXL-2014/7 (Sheldrick, 2015)'
_computing_structure_solution 'SHELXL-2014/7 (Sheldrick, 2015)'
_diffrn_ambient_temperature 294(2)
_diffrn_measured_fraction_theta_full 0.999
_diffrn_measured_fraction_theta_max 0.986
_diffrn_measurement_device_type 'Bruker SMART APEX CCD area-detector'
_diffrn_measurement_method \w
_diffrn_radiation_type MoK\a
_diffrn_radiation_wavelength 0.71073
_diffrn_reflns_av_R_equivalents 0.0220
_diffrn_reflns_av_unetI/netI 0.0158
_diffrn_reflns_Laue_measured_fraction_full 0.999
_diffrn_reflns_Laue_measured_fraction_max 0.986
_diffrn_reflns_limit_h_max 8
_diffrn_reflns_limit_h_min -8
_diffrn_reflns_limit_k_max 11
_diffrn_reflns_limit_k_min -11
_diffrn_reflns_limit_l_max 35
_diffrn_reflns_limit_l_min -35
_diffrn_reflns_number 17374
_diffrn_reflns_point_group_measured_fraction_full 1.000
_diffrn_reflns_point_group_measured_fraction_max 0.971
_diffrn_reflns_theta_full 25.242
_diffrn_reflns_theta_max 28.283
_diffrn_reflns_theta_min 2.529
_exptl_absorpt_coefficient_mu 0.085
_exptl_absorpt_correction_T_max 0.98
_exptl_absorpt_correction_T_min 0.92
_exptl_absorpt_correction_type multi-scan
_exptl_absorpt_process_details 'SADABS; Bruker,2001'
_exptl_crystal_colour colorless
_exptl_crystal_density_diffrn 1.263
_exptl_crystal_description block
_exptl_crystal_F_000 600
_exptl_crystal_size_max 0.240
_exptl_crystal_size_mid 0.180
_exptl_crystal_size_min 0.070
_refine_diff_density_max 0.212
_refine_diff_density_min -0.134
_refine_diff_density_rms 0.030
_refine_ls_abs_structure_details
;
 Flack x determined using 1217 quotients [(I+)-(I-)]/[(I+)+(I-)]
 (Parsons, Flack and Wagner, Acta Cryst. B69 (2013) 249-259).
;
_refine_ls_abs_structure_Flack 0.4(3)
_refine_ls_extinction_method none
_refine_ls_goodness_of_fit_ref 1.021
_refine_ls_hydrogen_treatment mixed
_refine_ls_matrix_type full
_refine_ls_number_parameters 195
_refine_ls_number_reflns 3578
_refine_ls_number_restraints 0
_refine_ls_restrained_S_all 1.021
_refine_ls_R_factor_all 0.0423
_refine_ls_R_factor_gt 0.0378
_refine_ls_shift/su_max 0.001
_refine_ls_shift/su_mean 0.000
_refine_ls_structure_factor_coef Fsqd
_refine_ls_weighting_details 'w=1/[\s^2^(Fo^2^)+(0.0628P)^2^+0.0986P] where P=(Fo^2^+2Fc^2^)/3'
_refine_ls_weighting_scheme calc
_refine_ls_wR_factor_gt 0.1004
_refine_ls_wR_factor_ref 0.1038
_reflns_Friedel_coverage 0.687
_reflns_Friedel_fraction_full 1.000
_reflns_Friedel_fraction_max 0.950
_reflns_number_gt 3231
_reflns_number_total 3578
_reflns_threshold_expression 'I > 2\s(I)'
_cod_data_source_file jo8b02618_si_001.cif
_cod_data_source_block be91M
_cod_database_code 4034724
_shelx_shelxl_version_number 2018/3
_shelx_space_group_comment
;
The symmetry employed for this shelxl refinement is uniquely defined
by the following loop, which should always be used as a source of
symmetry information in preference to the above space-group names.
They are only intended as comments.
;
_shelx_estimated_absorpt_t_min 0.980
_shelx_estimated_absorpt_t_max 0.994

loop_
_space_group_symop_operation_xyz
'x, y, z'
'-x+1/2, -y, z+1/2'
'-x, y+1/2, -z+1/2'
'x+1/2, -y+1/2, -z'

loop_
_atom_site_label
_atom_site_type_symbol
_atom_site_fract_x
_atom_site_fract_y
_atom_site_fract_z
_atom_site_U_iso_or_equiv
_atom_site_adp_type
_atom_site_occupancy
_atom_site_site_symmetry_order
_atom_site_calc_flag
_atom_site_refinement_flags_posn
_atom_site_refinement_flags_adp
C1 C 0.6977(3) 0.0272(2) 1.06016(6) 0.0487(4) Uani 1 1 d . .
C2 C 0.6932(3) -0.02253(19) 1.01111(6) 0.0427(4) Uani 1 1 d . .
C3 C 0.8560(3) 0.01494(19) 0.97996(6) 0.0434(4) Uani 1 1 d . .
C4 C 1.0270(3) 0.0987(2) 0.99843(7) 0.0573(5) Uani 1 1 d . .
H4 H 1.138347 0.123211 0.978111 0.069 Uiso 1 1 calc R U
C5 C 1.0317(4) 0.1448(3) 1.04623(8) 0.0682(6) Uani 1 1 d . .
H5 H 1.146842 0.199638 1.058074 0.082 Uiso 1 1 calc R U
C6 C 0.8673(4) 0.1107(2) 1.07704(8) 0.0608(5) Uani 1 1 d . .
H6 H 0.871314 0.144315 1.109246 0.073 Uiso 1 1 calc R U
C7 C 0.5375(3) -0.1859(2) 0.95165(6) 0.0497(4) Uani 1 1 d . .
H7A H 0.399748 -0.219339 0.941247 0.060 Uiso 1 1 calc R U
H7B H 0.622742 -0.280234 0.955422 0.060 Uiso 1 1 calc R U
C8 C 0.6310(3) -0.0824(2) 0.91341(6) 0.0425(3) Uani 1 1 d . .
C9 C 0.8465(2) -0.0252(2) 0.92644(6) 0.0436(3) Uani 1 1 d . .
H9 H 0.870045 0.073787 0.908504 0.052 Uiso 1 1 calc R U
C10 C 0.5251(3) -0.0471(2) 0.87308(6) 0.0477(4) Uani 1 1 d . .
H10 H 0.388850 -0.084768 0.871802 0.057 Uiso 1 1 calc R U
C11 C 0.5951(3) 0.0436(2) 0.83035(6) 0.0484(4) Uani 1 1 d . .
C12 C 0.4498(4) 0.1342(3) 0.80490(7) 0.0625(5) Uani 1 1 d . .
H12 H 0.312613 0.138559 0.815792 0.075 Uiso 1 1 calc R U
C13 C 0.5067(5) 0.2177(3) 0.76365(9) 0.0799(8) Uani 1 1 d . .
H13 H 0.408002 0.278784 0.747389 0.096 Uiso 1 1 calc R U
C14 C 0.7074(6) 0.2111(3) 0.74656(8) 0.0828(8) Uani 1 1 d . .
H14 H 0.745038 0.267226 0.718793 0.099 Uiso 1 1 calc R U
C15 C 0.8523(4) 0.1208(3) 0.77077(8) 0.0750(7) Uani 1 1 d . .
H15 H 0.988378 0.115477 0.759175 0.090 Uiso 1 1 calc R U
C16 C 0.7975(3) 0.0374(3) 0.81244(7) 0.0587(5) Uani 1 1 d . .
H16 H 0.897310 -0.023119 0.828508 0.070 Uiso 1 1 calc R U
C17 C 0.5149(5) 0.0337(3) 1.13601(7) 0.0748(6) Uani 1 1 d . .
H17A H 0.512521 0.148715 1.137594 0.090 Uiso 1 1 calc R U
H17B H 0.635043 -0.004067 1.154070 0.090 Uiso 1 1 calc R U
C18 C 0.3182(5) -0.0333(4) 1.15725(8) 0.0858(8) Uani 1 1 d . .
H18A H 0.201331 -0.001608 1.137682 0.129 Uiso 1 1 calc R U
H18B H 0.300326 0.005840 1.189775 0.129 Uiso 1 1 calc R U
H18C H 0.326913 -0.147076 1.157868 0.129 Uiso 1 1 calc R U
H1O H 0.980(4) -0.213(3) 0.9228(10) 0.068(8) Uiso 1 1 d . .
O1 O 0.52086(19) -0.10660(16) 0.99786(4) 0.0519(3) Uani 1 1 d . .
O2 O 1.0056(2) -0.1339(2) 0.91182(6) 0.0612(4) Uani 1 1 d . .
O3 O 0.5269(2) -0.01718(18) 1.08688(4) 0.0619(4) Uani 1 1 d . .

loop_
_atom_site_aniso_label
_atom_site_aniso_U_11
_atom_site_aniso_U_22
_atom_site_aniso_U_33
_atom_site_aniso_U_23
_atom_site_aniso_U_13
_atom_site_aniso_U_12
C1 0.0594(10) 0.0408(8) 0.0461(8) 0.0033(7) -0.0080(8) 0.0023(8)
C2 0.0451(8) 0.0375(7) 0.0456(8) 0.0055(6) -0.0086(6) -0.0017(7)
C3 0.0434(8) 0.0381(7) 0.0488(8) 0.0100(7) -0.0095(6) -0.0032(7)
C4 0.0527(10) 0.0554(9) 0.0637(10) 0.0170(9) -0.0130(9) -0.0175(8)
C5 0.0765(14) 0.0587(11) 0.0696(12) 0.0068(9) -0.0283(11) -0.0263(11)
C6 0.0804(14) 0.0483(9) 0.0537(10) -0.0015(8) -0.0204(10) -0.0086(10)
C7 0.0503(9) 0.0555(9) 0.0432(8) -0.0004(7) -0.0008(7) -0.0167(8)
C8 0.0398(7) 0.0461(8) 0.0415(8) -0.0002(7) 0.0006(6) -0.0040(7)
C9 0.0378(7) 0.0447(8) 0.0482(8) 0.0081(7) -0.0010(6) -0.0029(7)
C10 0.0413(8) 0.0580(9) 0.0438(8) -0.0048(7) -0.0009(7) -0.0023(7)
C11 0.0543(9) 0.0524(9) 0.0385(8) -0.0040(7) -0.0054(7) 0.0004(8)
C12 0.0642(12) 0.0692(12) 0.0541(10) -0.0034(9) -0.0138(9) 0.0054(10)
C13 0.105(2) 0.0741(14) 0.0603(13) 0.0128(10) -0.0281(14) 0.0064(15)
C14 0.109(2) 0.0900(17) 0.0493(11) 0.0165(11) -0.0102(13) -0.0221(16)
C15 0.0771(15) 0.0996(17) 0.0484(10) 0.0060(12) 0.0061(10) -0.0146(14)
C16 0.0587(11) 0.0738(12) 0.0436(9) 0.0021(9) 0.0002(8) 0.0012(10)
C17 0.1043(18) 0.0743(13) 0.0458(10) -0.0097(9) -0.0002(11) 0.0055(14)
C18 0.0916(17) 0.117(2) 0.0489(10) -0.0046(12) 0.0107(11) 0.0176(17)
O1 0.0465(6) 0.0678(7) 0.0415(6) -0.0035(5) 0.0008(5) -0.0161(6)
O2 0.0444(7) 0.0686(9) 0.0707(9) 0.0046(8) 0.0059(6) 0.0078(7)
O3 0.0672(8) 0.0769(9) 0.0417(6) -0.0076(6) 0.0006(6) -0.0046(8)

loop_
_atom_type_symbol
_atom_type_description
_atom_type_scat_dispersion_real
_atom_type_scat_dispersion_imag
_atom_type_scat_source
C C 0.0033 0.0016 'International Tables Vol C Tables 4.2.6.8 and 6.1.1.4'
H H 0.0000 0.0000 'International Tables Vol C Tables 4.2.6.8 and 6.1.1.4'
O O 0.0106 0.0060 'International Tables Vol C Tables 4.2.6.8 and 6.1.1.4'

loop_
_geom_angle_atom_site_label_1
_geom_angle_atom_site_label_2
_geom_angle_atom_site_label_3
_geom_angle
O3 C1 C6 126.18(17)
O3 C1 C2 114.49(15)
C6 C1 C2 119.32(18)
O1 C2 C3 124.33(15)
O1 C2 C1 115.21(15)
C3 C2 C1 120.46(15)
C2 C3 C4 118.71(17)
C2 C3 C9 121.36(14)
C4 C3 C9 119.85(16)
C5 C4 C3 120.55(19)
C5 C4 H4 119.7
C3 C4 H4 119.7
C4 C5 C6 120.78(18)
C4 C5 H5 119.6
C6 C5 H5 119.6
C1 C6 C5 120.15(18)
C1 C6 H6 119.9
C5 C6 H6 119.9
O1 C7 C8 112.36(14)
O1 C7 H7A 109.1
C8 C7 H7A 109.1
O1 C7 H7B 109.1
C8 C7 H7B 109.1
H7A C7 H7B 107.9
C10 C8 C7 120.77(16)
C10 C8 C9 126.39(16)
C7 C8 C9 112.83(14)
O2 C9 C8 112.52(15)
O2 C9 C3 112.86(14)
C8 C9 C3 109.87(14)
O2 C9 H9 107.1
C8 C9 H9 107.1
C3 C9 H9 107.1
C8 C10 C11 128.62(17)
C8 C10 H10 115.7
C11 C10 H10 115.7
C16 C11 C12 117.86(18)
C16 C11 C10 123.27(17)
C12 C11 C10 118.79(18)
C13 C12 C11 121.0(2)
C13 C12 H12 119.5
C11 C12 H12 119.5
C14 C13 C12 120.5(2)
C14 C13 H13 119.8
C12 C13 H13 119.8
C13 C14 C15 119.5(2)
C13 C14 H14 120.3
C15 C14 H14 120.3
C14 C15 C16 120.6(2)
C14 C15 H15 119.7
C16 C15 H15 119.7
C15 C16 C11 120.6(2)
C15 C16 H16 119.7
C11 C16 H16 119.7
O3 C17 C18 107.6(2)
O3 C17 H17A 110.2
C18 C17 H17A 110.2
O3 C17 H17B 110.2
C18 C17 H17B 110.2
H17A C17 H17B 108.5
C17 C18 H18A 109.5
C17 C18 H18B 109.5
H18A C18 H18B 109.5
C17 C18 H18C 109.5
H18A C18 H18C 109.5
H18B C18 H18C 109.5
C2 O1 C7 114.66(13)
C9 O2 H1O 108(2)
C1 O3 C17 118.09(17)

loop_
_geom_bond_atom_site_label_1
_geom_bond_atom_site_label_2
_geom_bond_distance
C1 O3 1.371(2)
C1 C6 1.375(3)
C1 C2 1.412(2)
C2 O1 1.362(2)
C2 C3 1.386(2)
C3 C4 1.399(2)
C3 C9 1.511(2)
C4 C5 1.371(3)
C4 H4 0.9300
C5 C6 1.382(3)
C5 H5 0.9300
C6 H6 0.9300
C7 O1 1.439(2)
C7 C8 1.492(2)
C7 H7A 0.9700
C7 H7B 0.9700
C8 C10 1.334(2)
C8 C9 1.506(2)
C9 O2 1.429(2)
C9 H9 0.9800
C10 C11 1.471(2)
C10 H10 0.9300
C11 C16 1.389(3)
C11 C12 1.392(3)
C12 C13 1.383(3)
C12 H12 0.9300
C13 C14 1.371(5)
C13 H13 0.9300
C14 C15 1.372(4)
C14 H14 0.9300
C15 C16 1.389(3)
C15 H15 0.9300
C16 H16 0.9300
C17 O3 1.419(2)
C17 C18 1.500(4)
C17 H17A 0.9700
C17 H17B 0.9700
C18 H18A 0.9600
C18 H18B 0.9600
C18 H18C 0.9600
O2 H1O 0.75(3)

loop_
_geom_hbond_atom_site_label_D
_geom_hbond_atom_site_label_H
_geom_hbond_atom_site_label_A
_geom_hbond_distance_DH
_geom_hbond_distance_HA
_geom_hbond_distance_DA
_geom_hbond_angle_DHA
_geom_hbond_site_symmetry_A
_geom_hbond_publ_flag
O2 H1O O3 0.75(3) 2.31(3) 2.943(2) 143(3) 4_547 yes

loop_
_geom_torsion_atom_site_label_1
_geom_torsion_atom_site_label_2
_geom_torsion_atom_site_label_3
_geom_torsion_atom_site_label_4
_geom_torsion
O3 C1 C2 O1 0.0(2)
C6 C1 C2 O1 178.98(16)
O3 C1 C2 C3 179.76(15)
C6 C1 C2 C3 -1.3(2)
O1 C2 C3 C4 -178.40(15)
C1 C2 C3 C4 1.9(2)
O1 C2 C3 C9 4.8(2)
C1 C2 C3 C9 -174.87(15)
C2 C3 C4 C5 -1.0(3)
C9 C3 C4 C5 175.80(18)
C3 C4 C5 C6 -0.5(3)
O3 C1 C6 C5 178.6(2)
C2 C1 C6 C5 -0.2(3)
C4 C5 C6 C1 1.1(3)
O1 C7 C8 C10 -120.05(18)
O1 C7 C8 C9 59.1(2)
C10 C8 C9 O2 -93.5(2)
C7 C8 C9 O2 87.43(18)
C10 C8 C9 C3 139.84(18)
C7 C8 C9 C3 -39.2(2)
C2 C3 C9 O2 -117.48(17)
C4 C3 C9 O2 65.8(2)
C2 C3 C9 C8 9.0(2)
C4 C3 C9 C8 -167.74(15)
C7 C8 C10 C11 -175.74(18)
C9 C8 C10 C11 5.3(3)
C8 C10 C11 C16 35.5(3)
C8 C10 C11 C12 -147.9(2)
C16 C11 C12 C13 -1.2(3)
C10 C11 C12 C13 -178.05(19)
C11 C12 C13 C14 0.9(4)
C12 C13 C14 C15 -0.1(4)
C13 C14 C15 C16 -0.4(4)
C14 C15 C16 C11 0.1(4)
C12 C11 C16 C15 0.7(3)
C10 C11 C16 C15 177.39(19)
C3 C2 O1 C7 13.3(2)
C1 C2 O1 C7 -167.03(15)
C8 C7 O1 C2 -44.4(2)
C6 C1 O3 C17 3.7(3)
C2 C1 O3 C17 -177.45(17)
C18 C17 O3 C1 -178.62(19)
